data_2107387
loop_
_publ_author_name
'Weakley, T.J.R.'

_publ_section_title
;
 The crystal structures of manganese(II) phosphinate monohydrate, zinc
 phosphinate monohydrate, and anhydrous zinc phosphinate
;
_journal_name_full 'Acta Crystallographica B (24,1968-38,1982)'
_journal_page_first 42
_journal_page_last 45
_journal_volume 35
_journal_year 1979
_chemical_formula_sum 'H6 Mn O5 P2'
_chemical_name_systematic 'Mn (H2 P O2)2 (H2 O)'
_space_group_IT_number 14
_symmetry_space_group_name_Hall '-P 2yn'
_symmetry_space_group_name_H-M 'P 1 21/n 1'
_cell_angle_alpha 90
_cell_angle_beta 106.28
_cell_angle_gamma 90
_cell_formula_units_Z 8
_cell_length_a 12.013
_cell_length_b 8.1
_cell_length_c 13.45
_cell_volume 1256.279
_citation_journal_id_ASTM ACBCAR
_cod_data_source_file Weakley_ACBCAR_1979_1752.cif
_cod_data_source_block H6Mn1O5P2
_cod_original_sg_symbol_Hall '-P 2ybc (x-z,y,z)'
_cod_original_formula_sum 'H6 Mn1 O5 P2'
_cod_database_code 2107387

loop_
_symmetry_equiv_pos_as_xyz
x,y,z
-x+1/2,y+1/2,-z+1/2
-x,-y,-z
x-1/2,-y-1/2,z-1/2

loop_
_atom_site_label
_atom_site_type_symbol
_atom_site_fract_x
_atom_site_fract_y
_atom_site_fract_z
_atom_site_occupancy
_atom_site_U_iso_or_equiv
O9 O-2 0.2156 0.1602 0.5178 1 0.0
P3 P+1 0.5115 0.1384 0.383 1 0.0
O2 O-2 0.3547 0.2926 0.7222 1 0.0
P4 P+1 0.1532 0.1659 0.2247 1 0.0
O7 O-2 0.0637 0.1355 0.1241 1 0.0
P2 P+1 0.4182 0.2366 0.0496 1 0.0
P1 P+1 0.2814 0.4279 0.744 1 0.0
Mn1 Mn+2 0.4778 0.1083 0.8262 1 0.0
O1 O-2 0.1618 0.4424 0.6765 1 0.0
O4 O-2 0.3979 0.0762 0.0984 1 0.0
O8 O-2 0.1167 0.2301 0.3137 1 0.0
O5 O-2 0.4172 0.1512 0.4318 1 0.0
O3 O-2 0.4735 0.2349 -0.0362 1 0.0
O10 O-2 0.3295 0.4876 0.5097 1 0.0
Mn2 Mn+2 0.395 0.2461 0.5736 1 0.0
O6 O-2 0.5286 -0.0256 0.3362 1 0.0
